data_7048323
loop_
_publ_author_name
'Tadokoro, Makoto'
'Isogai, Kazuo'
'Harada, Shohei'
'Kouchi, Takaya'
'Yamane, Takeshi'
'Sugaya, Tomoaki'
'Kamebuchi, Hajime'

_publ_section_title
;
 Evidence of proton-coupled mixed-valency by electrochemical behavior on
 transition metal complex dimers bridged by two Ag<sup>+</sup> ions.
;
_journal_issue 2
_journal_name_full 'Dalton transactions (Cambridge, England : 2003)'
_journal_page_first 535
_journal_page_last 546
_journal_paper_doi 10.1039/c8dt03962c
_journal_volume 48
_journal_year 2019
_chemical_formula_sum 'C24 H47 Cl2 N4 P2 Re'
_chemical_formula_weight 710.69
_space_group_crystal_system triclinic
_space_group_IT_number 2
_space_group_name_Hall '-P 1'
_space_group_name_H-M_alt 'P -1'
_symmetry_space_group_name_Hall '-P 1'
_symmetry_space_group_name_H-M 'P -1'
_atom_sites_solution_hydrogens geom
_audit_creation_method SHELXL-2014
_audit_update_record
;
2018-11-01 deposited with the CCDC.
2018-11-15 downloaded from the CCDC.
;
_cell_angle_alpha 97.2105(11)
_cell_angle_beta 98.8142(11)
_cell_angle_gamma 107.5054(11)
_cell_formula_units_Z 2
_cell_length_a 9.9222(8)
_cell_length_b 11.3070(10)
_cell_length_c 15.2175(13)
_cell_measurement_reflns_used 6523
_cell_measurement_temperature 273(2)
_cell_measurement_theta_max 28.49
_cell_measurement_theta_min 2.40
_cell_volume 1582.1(2)
_computing_cell_refinement 'Bruker SAINT'
_computing_data_collection 'Bruker APEX2'
_computing_data_reduction 'Bruker SAINT'
_computing_molecular_graphics 'Bruker SHELXTL'
_computing_publication_material 'Bruker SHELXTL'
_computing_structure_refinement 'SHELXL-2014 (Sheldrick, 2014)'
_computing_structure_solution 'SHELXS-97 (Sheldrick 2008)'
_diffrn_ambient_temperature 273(2)
_diffrn_detector_area_resol_mean 8.366
_diffrn_measured_fraction_theta_full 0.961
_diffrn_measured_fraction_theta_max 0.985
_diffrn_measurement_device_type 'CCD area detector'
_diffrn_measurement_method 'phi and omega scans'
_diffrn_radiation_monochromator graphite
_diffrn_radiation_type MoK\a
_diffrn_radiation_wavelength 0.71073
_diffrn_reflns_av_R_equivalents 0.0201
_diffrn_reflns_av_unetI/netI 0.0322
_diffrn_reflns_Laue_measured_fraction_full 0.961
_diffrn_reflns_Laue_measured_fraction_max 0.985
_diffrn_reflns_limit_h_max 11
_diffrn_reflns_limit_h_min -7
_diffrn_reflns_limit_k_max 12
_diffrn_reflns_limit_k_min -13
_diffrn_reflns_limit_l_max 18
_diffrn_reflns_limit_l_min -18
_diffrn_reflns_number 8379
_diffrn_reflns_point_group_measured_fraction_full 0.961
_diffrn_reflns_point_group_measured_fraction_max 0.985
_diffrn_reflns_theta_full 25.242
_diffrn_reflns_theta_max 25.027
_diffrn_reflns_theta_min 1.921
_diffrn_source 'fine-focus sealed tube'
_exptl_absorpt_coefficient_mu 4.129
_exptl_absorpt_correction_T_max 0.37
_exptl_absorpt_correction_T_min 0.25
_exptl_absorpt_correction_type empirical
_exptl_absorpt_process_details 'SADABS V2014/2 (Bruker AXS Inc.)'
_exptl_crystal_colour red
_exptl_crystal_density_diffrn 1.492
_exptl_crystal_density_method 'not measured'
_exptl_crystal_description block
_exptl_crystal_F_000 716
_exptl_crystal_size_max 0.300
_exptl_crystal_size_mid 0.300
_exptl_crystal_size_min 0.300
_refine_diff_density_max 0.548
_refine_diff_density_min -1.780
_refine_diff_density_rms 0.140
_refine_ls_extinction_method none
_refine_ls_goodness_of_fit_ref 1.090
_refine_ls_hydrogen_treatment constr
_refine_ls_matrix_type full
_refine_ls_number_parameters 304
_refine_ls_number_reflns 5504
_refine_ls_number_restraints 0
_refine_ls_restrained_S_all 1.090
_refine_ls_R_factor_all 0.0267
_refine_ls_R_factor_gt 0.0253
_refine_ls_shift/su_max 0.001
_refine_ls_shift/su_mean 0.000
_refine_ls_structure_factor_coef Fsqd
_refine_ls_weighting_details 'w=1/[\s^2^(Fo^2^)+(0.0377P)^2^+0.2371P] where P=(Fo^2^+2Fc^2^)/3'
_refine_ls_weighting_scheme calc
_refine_ls_wR_factor_gt 0.0632
_refine_ls_wR_factor_ref 0.0641
_reflns_Friedel_coverage 0.000
_reflns_number_gt 5257
_reflns_number_total 5504
_reflns_threshold_expression 'I > 2\s(I)'
_cod_data_source_file c8dt03962c2.cif
_cod_data_source_block RePPr3Cl2Hbim_dimer_100
_cod_depositor_comments 'Adding full bibliography for 7048323--7048326.cif.'
_cod_database_code 7048323
_shelx_space_group_comment
; 
The symmetry employed for this shelxl refinement is uniquely defined 
by the following loop, which should always be used as a source of 
symmetry information in preference to the above space-group names. 
They are only intended as comments. 
;
_shelx_estimated_absorpt_t_min 0.371
_shelx_estimated_absorpt_t_max 0.371
_shelxl_version_number 2014-3

loop_
_space_group_symop_operation_xyz
'x, y, z'
'-x, -y, -z'

loop_
_atom_site_label
_atom_site_type_symbol
_atom_site_fract_x
_atom_site_fract_y
_atom_site_fract_z
_atom_site_U_iso_or_equiv
_atom_site_adp_type
_atom_site_occupancy
_atom_site_site_symmetry_order
_atom_site_calc_flag
_atom_site_refinement_flags_posn
_atom_site_refinement_flags_adp
C1 C 0.8736(4) 0.3838(3) 0.2095(2) 0.0259(8) Uani 1 1 d . .
H1 H 0.8568 0.3669 0.1466 0.031 Uiso 1 1 calc R U
C2 C 1.0050(4) 0.4260(4) 0.2658(2) 0.0282(8) Uani 1 1 d . .
H2 H 1.0939 0.4428 0.2487 0.034 Uiso 1 1 calc R U
C3 C 0.5486(4) 0.3738(4) 0.4568(2) 0.0287(8) Uani 1 1 d . .
H3 H 0.4506 0.3533 0.4570 0.034 Uiso 1 1 calc R U
C4 C 0.6588(4) 0.4163(4) 0.5309(3) 0.0339(9) Uani 1 1 d . .
H4 H 0.6468 0.4299 0.5903 0.041 Uiso 1 1 calc R U
C5 C 0.8396(3) 0.4052(3) 0.3483(2) 0.0229(7) Uani 1 1 d . .
C6 C 0.7541(4) 0.4046(3) 0.4163(2) 0.0223(7) Uani 1 1 d . .
C7 C 0.7052(4) 0.6084(3) 0.1601(3) 0.0298(8) Uani 1 1 d . .
H7A H 0.7990 0.6052 0.1870 0.036 Uiso 1 1 calc R U
H7B H 0.6733 0.5511 0.1024 0.036 Uiso 1 1 calc R U
C8 C 0.7244(4) 0.7423(4) 0.1423(3) 0.0358(9) Uani 1 1 d . .
H8A H 0.6364 0.7433 0.1048 0.043 Uiso 1 1 calc R U
H8B H 0.7413 0.7990 0.1992 0.043 Uiso 1 1 calc R U
C9 C 0.8503(5) 0.7889(4) 0.0951(4) 0.0543(13) Uani 1 1 d . .
H9A H 0.9362 0.7828 0.1301 0.081 Uiso 1 1 calc R U
H9B H 0.8645 0.8752 0.0894 0.081 Uiso 1 1 calc R U
H9C H 0.8294 0.7380 0.0361 0.081 Uiso 1 1 calc R U
C10 C 0.4177(4) 0.5894(4) 0.1919(3) 0.0311(8) Uani 1 1 d . .
H10A H 0.3521 0.5697 0.2332 0.037 Uiso 1 1 calc R U
H10B H 0.4457 0.6795 0.1929 0.037 Uiso 1 1 calc R U
C11 C 0.3379(4) 0.5206(4) 0.0964(3) 0.0380(9) Uani 1 1 d . .
H11A H 0.4016 0.5426 0.0544 0.046 Uiso 1 1 calc R U
H11B H 0.3116 0.4303 0.0945 0.046 Uiso 1 1 calc R U
C12 C 0.2026(5) 0.5541(5) 0.0672(3) 0.0552(13) Uani 1 1 d . .
H12A H 0.1378 0.5298 0.1075 0.083 Uiso 1 1 calc R U
H12B H 0.1563 0.5102 0.0068 0.083 Uiso 1 1 calc R U
H12C H 0.2282 0.6433 0.0688 0.083 Uiso 1 1 calc R U
C13 C 0.6515(4) 0.6619(4) 0.3416(3) 0.0351(9) Uani 1 1 d . .
H13A H 0.6199 0.7344 0.3359 0.042 Uiso 1 1 calc R U
H13B H 0.6076 0.6220 0.3878 0.042 Uiso 1 1 calc R U
C14 C 0.8140(4) 0.7096(4) 0.3754(3) 0.0385(10) Uani 1 1 d . .
H14A H 0.8587 0.7620 0.3351 0.046 Uiso 1 1 calc R U
H14B H 0.8492 0.6383 0.3737 0.046 Uiso 1 1 calc R U
C15 C 0.8586(6) 0.7856(6) 0.4713(4) 0.0749(19) Uani 1 1 d . .
H15A H 0.8267 0.8579 0.4729 0.112 Uiso 1 1 calc R U
H15B H 0.9618 0.8129 0.4897 0.112 Uiso 1 1 calc R U
H15C H 0.8156 0.7339 0.5116 0.112 Uiso 1 1 calc R U
C16 C 0.6662(5) 0.0681(4) 0.2977(3) 0.0406(10) Uani 1 1 d . .
H16A H 0.7193 0.1300 0.3516 0.049 Uiso 1 1 calc R U
H16B H 0.6387 -0.0141 0.3152 0.049 Uiso 1 1 calc R U
C17 C 0.7645(5) 0.0691(4) 0.2301(3) 0.0437(10) Uani 1 1 d . .
H17A H 0.7720 0.1412 0.2004 0.052 Uiso 1 1 calc R U
H17B H 0.7232 -0.0067 0.1843 0.052 Uiso 1 1 calc R U
C18 C 0.9165(5) 0.0758(5) 0.2781(4) 0.0631(15) Uani 1 1 d . .
H18A H 0.9573 0.1509 0.3234 0.095 Uiso 1 1 calc R U
H18B H 0.9773 0.0776 0.2345 0.095 Uiso 1 1 calc R U
H18C H 0.9093 0.0032 0.3060 0.095 Uiso 1 1 calc R U
C19 C 0.4175(5) -0.0108(4) 0.1478(3) 0.0402(10) Uani 1 1 d . .
H19A H 0.4772 0.0098 0.1034 0.048 Uiso 1 1 calc R U
H19B H 0.4144 -0.0941 0.1590 0.048 Uiso 1 1 calc R U
C20 C 0.2640(5) -0.0143(4) 0.1085(3) 0.0478(12) Uani 1 1 d . .
H20A H 0.2004 -0.0492 0.1480 0.057 Uiso 1 1 calc R U
H20B H 0.2640 0.0712 0.1071 0.057 Uiso 1 1 calc R U
C21 C 0.2059(7) -0.0915(5) 0.0144(4) 0.0668(16) Uani 1 1 d . .
H21A H 0.2654 -0.0547 -0.0258 0.100 Uiso 1 1 calc R U
H21B H 0.1089 -0.0927 -0.0060 0.100 Uiso 1 1 calc R U
H21C H 0.2064 -0.1761 0.0152 0.100 Uiso 1 1 calc R U
C22 C 0.3860(5) 0.0510(4) 0.3335(3) 0.0406(10) Uani 1 1 d . .
H22A H 0.4351 0.1013 0.3927 0.049 Uiso 1 1 calc R U
H22B H 0.2979 0.0708 0.3170 0.049 Uiso 1 1 calc R U
C23 C 0.3435(6) -0.0876(5) 0.3429(4) 0.0604(14) Uani 1 1 d . .
H23A H 0.2942 -0.1398 0.2844 0.072 Uiso 1 1 calc R U
H23B H 0.4300 -0.1085 0.3622 0.072 Uiso 1 1 calc R U
C24 C 0.2462(8) -0.1163(6) 0.4104(5) 0.090(2) Uani 1 1 d . .
H24A H 0.2943 -0.0642 0.4682 0.135 Uiso 1 1 calc R U
H24B H 0.2240 -0.2035 0.4157 0.135 Uiso 1 1 calc R U
H24C H 0.1585 -0.0994 0.3900 0.135 Uiso 1 1 calc R U
Cl1 Cl 0.52009(10) 0.27875(9) 0.08216(6) 0.0290(2) Uani 1 1 d . .
Cl2 Cl 0.29772(9) 0.29855(9) 0.25163(7) 0.0313(2) Uani 1 1 d . .
N1 N 0.7683(3) 0.3700(3) 0.26193(18) 0.0210(6) Uani 1 1 d . .
N2 N 0.9827(3) 0.4394(3) 0.35275(19) 0.0269(7) Uani 1 1 d . .
H2A H 1.0484 0.4650 0.4013 0.032 Uiso 1 1 calc R U
N3 N 0.6098(3) 0.3673(3) 0.38193(19) 0.0223(6) Uani 1 1 d . .
N4 N 0.7899(3) 0.4360(3) 0.5057(2) 0.0296(7) Uani 1 1 d . .
P1 P 0.57955(10) 0.54918(9) 0.23298(6) 0.0234(2) Uani 1 1 d . .
P2 P 0.50061(11) 0.10324(9) 0.25276(7) 0.0294(2) Uani 1 1 d . .
Re1 Re 0.54209(2) 0.32566(2) 0.24126(2) 0.01887(6) Uani 1 1 d . .

loop_
_atom_site_aniso_label
_atom_site_aniso_U_11
_atom_site_aniso_U_22
_atom_site_aniso_U_33
_atom_site_aniso_U_23
_atom_site_aniso_U_13
_atom_site_aniso_U_12
C1 0.0244(18) 0.036(2) 0.0225(18) 0.0091(15) 0.0106(14) 0.0135(16)
C2 0.0222(18) 0.043(2) 0.0248(18) 0.0103(16) 0.0105(15) 0.0146(16)
C3 0.0236(18) 0.042(2) 0.0226(18) 0.0071(16) 0.0109(15) 0.0105(16)
C4 0.030(2) 0.053(3) 0.0223(19) 0.0076(18) 0.0124(16) 0.0143(18)
C5 0.0183(17) 0.0306(19) 0.0223(17) 0.0073(15) 0.0039(14) 0.0107(15)
C6 0.0196(17) 0.0277(19) 0.0218(17) 0.0075(15) 0.0066(14) 0.0085(14)
C7 0.030(2) 0.027(2) 0.031(2) 0.0071(16) 0.0055(16) 0.0052(16)
C8 0.041(2) 0.029(2) 0.035(2) 0.0116(18) 0.0052(18) 0.0071(18)
C9 0.058(3) 0.038(3) 0.059(3) 0.016(2) 0.020(2) -0.003(2)
C10 0.032(2) 0.033(2) 0.033(2) 0.0113(17) 0.0084(17) 0.0148(17)
C11 0.035(2) 0.048(3) 0.034(2) 0.0132(19) 0.0036(17) 0.0182(19)
C12 0.044(3) 0.085(4) 0.046(3) 0.025(3) 0.004(2) 0.032(3)
C13 0.037(2) 0.032(2) 0.033(2) -0.0004(17) 0.0102(18) 0.0079(18)
C14 0.040(2) 0.033(2) 0.035(2) 0.0057(18) 0.0010(18) 0.0049(18)
C15 0.058(3) 0.093(4) 0.041(3) -0.014(3) 0.001(2) -0.008(3)
C16 0.044(2) 0.039(2) 0.046(3) 0.016(2) 0.010(2) 0.019(2)
C17 0.053(3) 0.033(2) 0.055(3) 0.010(2) 0.020(2) 0.024(2)
C18 0.042(3) 0.055(3) 0.091(4) 0.003(3) 0.007(3) 0.021(2)
C19 0.054(3) 0.026(2) 0.038(2) 0.0029(18) 0.015(2) 0.0085(19)
C20 0.047(3) 0.039(3) 0.044(3) 0.000(2) 0.010(2) -0.003(2)
C21 0.081(4) 0.062(4) 0.049(3) 0.003(3) -0.001(3) 0.020(3)
C22 0.050(3) 0.040(2) 0.037(2) 0.017(2) 0.023(2) 0.011(2)
C23 0.077(4) 0.044(3) 0.072(3) 0.031(3) 0.041(3) 0.017(3)
C24 0.114(5) 0.067(4) 0.123(6) 0.062(4) 0.081(5) 0.032(4)
Cl1 0.0328(5) 0.0328(5) 0.0201(4) 0.0051(4) 0.0041(3) 0.0092(4)
Cl2 0.0188(4) 0.0367(5) 0.0414(5) 0.0112(4) 0.0090(4) 0.0104(4)
N1 0.0229(15) 0.0258(16) 0.0185(14) 0.0064(12) 0.0072(12) 0.0118(12)
N2 0.0186(14) 0.0451(19) 0.0202(15) 0.0085(14) 0.0047(12) 0.0137(14)
N3 0.0216(15) 0.0280(16) 0.0209(15) 0.0066(12) 0.0076(12) 0.0111(13)
N4 0.0251(16) 0.0457(19) 0.0205(15) 0.0082(14) 0.0069(12) 0.0133(14)
P1 0.0234(5) 0.0232(5) 0.0241(5) 0.0055(4) 0.0038(4) 0.0084(4)
P2 0.0337(5) 0.0270(5) 0.0322(5) 0.0108(4) 0.0119(4) 0.0119(4)
Re1 0.01697(9) 0.02300(9) 0.01828(9) 0.00603(6) 0.00407(5) 0.00777(6)

loop_
_atom_type_symbol
_atom_type_description
_atom_type_scat_dispersion_real
_atom_type_scat_dispersion_imag
_atom_type_scat_source
C C 0.0033 0.0016 'International Tables Vol C Tables 4.2.6.8 and 6.1.1.4'
H H 0.0000 0.0000 'International Tables Vol C Tables 4.2.6.8 and 6.1.1.4'
N N 0.0061 0.0033 'International Tables Vol C Tables 4.2.6.8 and 6.1.1.4'
P P 0.1023 0.0942 'International Tables Vol C Tables 4.2.6.8 and 6.1.1.4'
Cl Cl 0.1484 0.1585 'International Tables Vol C Tables 4.2.6.8 and 6.1.1.4'
Re Re -1.0185 7.2310 'International Tables Vol C Tables 4.2.6.8 and 6.1.1.4'

loop_
_geom_angle_atom_site_label_1
_geom_angle_atom_site_label_2
_geom_angle_atom_site_label_3
_geom_angle
C2 C1 N1 108.3(3)
C2 C1 H1 125.9
N1 C1 H1 125.9
C1 C2 N2 107.5(3)
C1 C2 H2 126.3
N2 C2 H2 126.3
C4 C3 N3 107.1(3)
C4 C3 H3 126.4
N3 C3 H3 126.4
C3 C4 N4 110.8(3)
C3 C4 H4 124.6
N4 C4 H4 124.6
N1 C5 N2 110.6(3)
N1 C5 C6 116.8(3)
N2 C5 C6 132.5(3)
N4 C6 N3 114.5(3)
N4 C6 C5 132.0(3)
N3 C6 C5 113.5(3)
C8 C7 P1 116.8(3)
C8 C7 H7A 108.1
P1 C7 H7A 108.1
C8 C7 H7B 108.1
P1 C7 H7B 108.1
H7A C7 H7B 107.3
C9 C8 C7 111.5(4)
C9 C8 H8A 109.3
C7 C8 H8A 109.3
C9 C8 H8B 109.3
C7 C8 H8B 109.3
H8A C8 H8B 108.0
C8 C9 H9A 109.5
C8 C9 H9B 109.5
H9A C9 H9B 109.5
C8 C9 H9C 109.5
H9A C9 H9C 109.5
H9B C9 H9C 109.5
C11 C10 P1 114.1(3)
C11 C10 H10A 108.7
P1 C10 H10A 108.7
C11 C10 H10B 108.7
P1 C10 H10B 108.7
H10A C10 H10B 107.6
C12 C11 C10 111.9(4)
C12 C11 H11A 109.2
C10 C11 H11A 109.2
C12 C11 H11B 109.2
C10 C11 H11B 109.2
H11A C11 H11B 107.9
C11 C12 H12A 109.5
C11 C12 H12B 109.5
H12A C12 H12B 109.5
C11 C12 H12C 109.5
H12A C12 H12C 109.5
H12B C12 H12C 109.5
C14 C13 P1 117.4(3)
C14 C13 H13A 108.0
P1 C13 H13A 108.0
C14 C13 H13B 108.0
P1 C13 H13B 108.0
H13A C13 H13B 107.2
C13 C14 C15 112.6(4)
C13 C14 H14A 109.1
C15 C14 H14A 109.1
C13 C14 H14B 109.1
C15 C14 H14B 109.1
H14A C14 H14B 107.8
C14 C15 H15A 109.5
C14 C15 H15B 109.5
H15A C15 H15B 109.5
C14 C15 H15C 109.5
H15A C15 H15C 109.5
H15B C15 H15C 109.5
C17 C16 P2 113.2(3)
C17 C16 H16A 108.9
P2 C16 H16A 108.9
C17 C16 H16B 108.9
P2 C16 H16B 108.9
H16A C16 H16B 107.8
C16 C17 C18 110.7(4)
C16 C17 H17A 109.5
C18 C17 H17A 109.5
C16 C17 H17B 109.5
C18 C17 H17B 109.5
H17A C17 H17B 108.1
C17 C18 H18A 109.5
C17 C18 H18B 109.5
H18A C18 H18B 109.5
C17 C18 H18C 109.5
H18A C18 H18C 109.5
H18B C18 H18C 109.5
C20 C19 P2 113.3(3)
C20 C19 H19A 108.9
P2 C19 H19A 108.9
C20 C19 H19B 108.9
P2 C19 H19B 108.9
H19A C19 H19B 107.7
C21 C20 C19 112.9(4)
C21 C20 H20A 109.0
C19 C20 H20A 109.0
C21 C20 H20B 109.0
C19 C20 H20B 109.0
H20A C20 H20B 107.8
C20 C21 H21A 109.5
C20 C21 H21B 109.5
H21A C21 H21B 109.5
C20 C21 H21C 109.5
H21A C21 H21C 109.5
H21B C21 H21C 109.5
C23 C22 P2 118.3(3)
C23 C22 H22A 107.7
P2 C22 H22A 107.7
C23 C22 H22B 107.7
P2 C22 H22B 107.7
H22A C22 H22B 107.1
C24 C23 C22 111.9(4)
C24 C23 H23A 109.2
C22 C23 H23A 109.2
C24 C23 H23B 109.2
C22 C23 H23B 109.2
H23A C23 H23B 107.9
C23 C24 H24A 109.5
C23 C24 H24B 109.5
H24A C24 H24B 109.5
C23 C24 H24C 109.5
H24A C24 H24C 109.5
H24B C24 H24C 109.5
C5 N1 C1 106.0(3)
C5 N1 Re1 116.0(2)
C1 N1 Re1 137.8(2)
C5 N2 C2 107.6(3)
C5 N2 H2A 126.2
C2 N2 H2A 126.2
C6 N3 C3 104.3(3)
C6 N3 Re1 117.8(2)
C3 N3 Re1 137.8(2)
C6 N4 C4 103.2(3)
C7 P1 C10 105.38(18)
C7 P1 C13 104.86(18)
C10 P1 C13 100.17(19)
C7 P1 Re1 112.47(13)
C10 P1 Re1 116.36(13)
C13 P1 Re1 116.11(14)
C19 P2 C22 105.5(2)
C19 P2 C16 105.0(2)
C22 P2 C16 102.2(2)
C19 P2 Re1 115.99(14)
C22 P2 Re1 112.77(15)
C16 P2 Re1 114.08(15)
N3 Re1 N1 75.87(10)
N3 Re1 Cl1 166.88(8)
N1 Re1 Cl1 91.26(8)
N3 Re1 Cl2 92.06(8)
N1 Re1 Cl2 167.37(8)
Cl1 Re1 Cl2 100.94(3)
N3 Re1 P2 87.07(8)
N1 Re1 P2 93.57(8)
Cl1 Re1 P2 91.28(3)
Cl2 Re1 P2 89.46(3)
N3 Re1 P1 91.93(8)
N1 Re1 P1 87.42(8)
Cl1 Re1 P1 89.98(3)
Cl2 Re1 P1 89.31(3)
P2 Re1 P1 178.38(3)

loop_
_geom_bond_atom_site_label_1
_geom_bond_atom_site_label_2
_geom_bond_distance
C1 C2 1.358(5)
C1 N1 1.394(4)
C1 H1 0.9300
C2 N2 1.371(4)
C2 H2 0.9300
C3 C4 1.367(5)
C3 N3 1.376(4)
C3 H3 0.9300
C4 N4 1.373(5)
C4 H4 0.9300
C5 N1 1.342(4)
C5 N2 1.343(4)
C5 C6 1.434(5)
C6 N4 1.326(5)
C6 N3 1.361(4)
C7 C8 1.534(5)
C7 P1 1.827(4)
C7 H7A 0.9700
C7 H7B 0.9700
C8 C9 1.525(6)
C8 H8A 0.9700
C8 H8B 0.9700
C9 H9A 0.9600
C9 H9B 0.9600
C9 H9C 0.9600
C10 C11 1.528(5)
C10 P1 1.838(4)
C10 H10A 0.9700
C10 H10B 0.9700
C11 C12 1.519(5)
C11 H11A 0.9700
C11 H11B 0.9700
C12 H12A 0.9600
C12 H12B 0.9600
C12 H12C 0.9600
C13 C14 1.519(6)
C13 P1 1.852(4)
C13 H13A 0.9700
C13 H13B 0.9700
C14 C15 1.524(6)
C14 H14A 0.9700
C14 H14B 0.9700
C15 H15A 0.9600
C15 H15B 0.9600
C15 H15C 0.9600
C16 C17 1.520(6)
C16 P2 1.855(4)
C16 H16A 0.9700
C16 H16B 0.9700
C17 C18 1.547(6)
C17 H17A 0.9700
C17 H17B 0.9700
C18 H18A 0.9600
C18 H18B 0.9600
C18 H18C 0.9600
C19 C20 1.536(6)
C19 P2 1.826(4)
C19 H19A 0.9700
C19 H19B 0.9700
C20 C21 1.508(7)
C20 H20A 0.9700
C20 H20B 0.9700
C21 H21A 0.9600
C21 H21B 0.9600
C21 H21C 0.9600
C22 C23 1.527(6)
C22 P2 1.833(4)
C22 H22A 0.9700
C22 H22B 0.9700
C23 C24 1.514(7)
C23 H23A 0.9700
C23 H23B 0.9700
C24 H24A 0.9600
C24 H24B 0.9600
C24 H24C 0.9600
Cl1 Re1 2.3742(9)
Cl2 Re1 2.3833(9)
N1 Re1 2.111(3)
N2 H2A 0.8600
N3 Re1 2.091(3)
P1 Re1 2.4638(9)
P2 Re1 2.4566(10)

loop_
_geom_hbond_atom_site_label_D
_geom_hbond_atom_site_label_H
_geom_hbond_atom_site_label_A
_geom_hbond_distance_DH
_geom_hbond_distance_HA
_geom_hbond_distance_DA
_geom_hbond_angle_DHA
_geom_hbond_site_symmetry_A
N2 H2A N4 0.86 1.91 2.748(4) 163.7 2_766
C22 H22B Cl2 0.97 2.88 3.488(4) 122.0 .
C17 H17A N1 0.97 2.65 3.364(5) 130.5 .
C11 H11B Cl2 0.97 2.97 3.635(4) 126.7 .
C8 H8A Cl1 0.97 2.97 3.810(4) 145.9 2_665
C7 H7B Cl1 0.97 2.95 3.574(4) 123.3 .
C2 H2 Cl2 0.93 2.95 3.632(4) 130.9 1_655

loop_
_geom_torsion_atom_site_label_1
_geom_torsion_atom_site_label_2
_geom_torsion_atom_site_label_3
_geom_torsion_atom_site_label_4
_geom_torsion
N1 C1 C2 N2 -0.3(4)
N3 C3 C4 N4 -0.7(5)
N1 C5 C6 N4 -178.3(4)
N2 C5 C6 N4 -1.3(7)
N1 C5 C6 N3 0.1(5)
N2 C5 C6 N3 177.1(4)
P1 C7 C8 C9 169.9(3)
P1 C10 C11 C12 178.1(3)
P1 C13 C14 C15 -171.4(4)
P2 C16 C17 C18 164.5(3)
P2 C19 C20 C21 170.1(4)
P2 C22 C23 C24 -178.6(5)
N2 C5 N1 C1 -0.3(4)
C6 C5 N1 C1 177.4(3)
N2 C5 N1 Re1 -175.7(2)
C6 C5 N1 Re1 2.0(4)
C2 C1 N1 C5 0.4(4)
C2 C1 N1 Re1 174.2(3)
N1 C5 N2 C2 0.1(4)
C6 C5 N2 C2 -177.1(4)
C1 C2 N2 C5 0.2(4)
N4 C6 N3 C3 -1.0(4)
C5 C6 N3 C3 -179.7(3)
N4 C6 N3 Re1 176.5(2)
C5 C6 N3 Re1 -2.1(4)
C4 C3 N3 C6 1.0(4)
C4 C3 N3 Re1 -175.8(3)
N3 C6 N4 C4 0.6(4)
C5 C6 N4 C4 179.0(4)
C3 C4 N4 C6 0.1(5)
C8 C7 P1 C10 46.1(3)
C8 C7 P1 C13 -59.1(3)
C8 C7 P1 Re1 173.8(3)
C11 C10 P1 C7 65.7(3)
C11 C10 P1 C13 174.3(3)
C11 C10 P1 Re1 -59.7(3)
C14 C13 P1 C7 -40.5(4)
C14 C13 P1 C10 -149.5(3)
C14 C13 P1 Re1 84.3(3)
C20 C19 P2 C22 61.8(4)
C20 C19 P2 C16 169.3(3)
C20 C19 P2 Re1 -63.8(3)
C23 C22 P2 C19 48.6(4)
C23 C22 P2 C16 -61.0(4)
C23 C22 P2 Re1 176.1(4)
C17 C16 P2 C19 54.5(4)
C17 C16 P2 C22 164.4(3)
C17 C16 P2 Re1 -73.6(3)
